data_2219431
loop_
_publ_author_name
'Chu, Chao-Xia'
'Zhou, Hu'
'Liu, Lang'
'Yuan, Ai-Hua'

_publ_section_title
;
 Tris[tris(ethane-1,2-diamine)cobalt(II)] bis[octacyanidomolybdate(V)]
 dihydrate
;
_journal_coeditor_code SI2095
_journal_issue 9
_journal_name_full 'Acta Crystallographica Section E'
_journal_page_first m1154
_journal_page_last m1155
_journal_paper_doi 10.1107/S1600536808024951
_journal_volume 64
_journal_year 2008
_chemical_formula_iupac '[Co (C2 H8 N2)3]3 [Mo (C N)8]2, 2H2 O'
_chemical_formula_moiety '3(C6 H24 Co N6 2+), 2(C8 Mo N8 3-), 2(H2 O1)'
_chemical_formula_sum 'C34 H76 Co3 Mo2 N34 O2'
_chemical_formula_weight 1361.96
_chemical_name_systematic
;Tris[tris(ethane-1,2-diamine)cobalt(II)] bis[octacyanidomolybdate(V)]
 dihydrate
;
_space_group_IT_number 14
_symmetry_cell_setting monoclinic
_symmetry_space_group_name_Hall '-P 2yn'
_symmetry_space_group_name_H-M 'P 1 21/n 1'
_atom_sites_solution_hydrogens geom
_atom_sites_solution_primary direct
_atom_sites_solution_secondary difmap
_audit_creation_method SHELXL-97
_cell_angle_alpha 90.00
_cell_angle_beta 94.1380(10)
_cell_angle_gamma 90.00
_cell_formula_units_Z 2
_cell_length_a 9.2113(3)
_cell_length_b 30.5439(8)
_cell_length_c 11.4022(3)
_cell_measurement_reflns_used 7571
_cell_measurement_temperature 153(2)
_cell_measurement_theta_max 26.43
_cell_measurement_theta_min 2.11
_cell_volume 3199.64(16)
_computing_cell_refinement 'SAINT (Bruker, 2000)'
_computing_data_collection 'SMART (Bruker, 2000)'
_computing_data_reduction 'SAINT (Bruker, 2000)'
_computing_molecular_graphics 'SHELXTL (Sheldrick, 2008)'
_computing_publication_material 'SHELXL97 (Sheldrick, 2008) and PLATON (Spek, 2003)'
_computing_structure_refinement 'SHELXL97 (Sheldrick, 2008)'
_computing_structure_solution 'SHELXS97 (Sheldrick, 2008)'
_diffrn_ambient_temperature 153(2)
_diffrn_measured_fraction_theta_full 0.978
_diffrn_measured_fraction_theta_max 0.978
_diffrn_measurement_device_type 'Bruker SMART CCD'
_diffrn_measurement_method '\f and \w'
_diffrn_radiation_monochromator graphite
_diffrn_radiation_source 'sealed tube'
_diffrn_radiation_type MoK\a
_diffrn_radiation_wavelength 0.71073
_diffrn_reflns_av_R_equivalents 0.0536
_diffrn_reflns_av_sigmaI/netI 0.0562
_diffrn_reflns_limit_h_max 11
_diffrn_reflns_limit_h_min -11
_diffrn_reflns_limit_k_max 37
_diffrn_reflns_limit_k_min -37
_diffrn_reflns_limit_l_max 14
_diffrn_reflns_limit_l_min -14
_diffrn_reflns_number 27139
_diffrn_reflns_theta_full 26.00
_diffrn_reflns_theta_max 26.00
_diffrn_reflns_theta_min 3.02
_exptl_absorpt_coefficient_mu 1.200
_exptl_absorpt_correction_T_max 0.8130
_exptl_absorpt_correction_T_min 0.7535
_exptl_absorpt_correction_type multi-scan
_exptl_absorpt_process_details '(SADABS; Bruker, 2000)'
_exptl_crystal_colour yellow
_exptl_crystal_density_diffrn 1.414
_exptl_crystal_density_method 'not measured'
_exptl_crystal_description block
_exptl_crystal_F_000 1398
_exptl_crystal_size_max 0.25
_exptl_crystal_size_mid 0.23
_exptl_crystal_size_min 0.18
_refine_diff_density_max 0.417
_refine_diff_density_min -0.551
_refine_ls_extinction_method none
_refine_ls_goodness_of_fit_ref 1.062
_refine_ls_hydrogen_treatment constr
_refine_ls_matrix_type full
_refine_ls_number_parameters 415
_refine_ls_number_reflns 6276
_refine_ls_number_restraints 56
_refine_ls_restrained_S_all 1.061
_refine_ls_R_factor_all 0.0645
_refine_ls_R_factor_gt 0.0474
_refine_ls_shift/su_max 0.000
_refine_ls_shift/su_mean 0.000
_refine_ls_structure_factor_coef Fsqd
_refine_ls_weighting_details 'w=1/[\s^2^(Fo^2^)+(0.0504P)^2^] where P=(Fo^2^+2Fc^2^)/3'
_refine_ls_weighting_scheme calc
_refine_ls_wR_factor_gt 0.0974
_refine_ls_wR_factor_ref 0.1010
_reflns_number_gt 4952
_reflns_number_total 6276
_reflns_threshold_expression I>2\s(I)
_cod_data_source_file si2095.cif
_cod_data_source_block I
_cod_original_cell_volume 3199.63(16)
_cod_original_sg_symbol_H-M 'P 21/n'
_cod_database_code 2219431
_cod_database_fobs_code 2219431

loop_
_symmetry_equiv_pos_as_xyz
'x, y, z'
'-x+1/2, y+1/2, -z+1/2'
'-x, -y, -z'
'x-1/2, -y-1/2, z-1/2'

loop_
_atom_site_type_symbol
_atom_site_label
_atom_site_fract_x
_atom_site_fract_y
_atom_site_fract_z
_atom_site_U_iso_or_equiv
_atom_site_adp_type
_atom_site_calc_flag
_atom_site_refinement_flags
_atom_site_occupancy
Mo Mo1 0.40449(4) 0.336480(9) 0.62354(3) 0.03307(10) Uani d . 1
C C1 0.5956(4) 0.34579(12) 0.5242(3) 0.0339(7) Uani d . 1
N N1 0.6910(3) 0.34961(9) 0.4732(3) 0.0329(6) Uani d . 1
C C2 0.3472(4) 0.37899(11) 0.4797(3) 0.0354(8) Uani d . 1
N N2 0.3071(4) 0.40123(10) 0.3965(3) 0.0374(7) Uani d . 1
C C3 0.4699(4) 0.40112(12) 0.6844(3) 0.0380(8) Uani d . 1
N N3 0.5017(4) 0.43479(9) 0.7151(3) 0.0406(8) Uani d . 1
C C4 0.2090(4) 0.36648(11) 0.6775(3) 0.0313(7) Uani d . 1
N N4 0.1008(4) 0.38188(9) 0.7010(3) 0.0385(7) Uani d . 1
C C5 0.5642(4) 0.33094(11) 0.7700(3) 0.0335(8) Uani d . 1
N N5 0.6477(4) 0.32846(11) 0.8481(3) 0.0399(7) Uani d . 1
C C6 0.3104(4) 0.29450(11) 0.7497(3) 0.0328(7) Uani d . 1
N N6 0.2601(3) 0.26949(10) 0.8135(3) 0.0341(6) Uani d . 1
C C7 0.4994(4) 0.27234(11) 0.5986(3) 0.0327(7) Uani d . 1
N N7 0.5468(3) 0.23832(10) 0.5864(3) 0.0357(7) Uani d . 1
N N8 0.1493(3) 0.28720(9) 0.4532(2) 0.0307(6) Uani d . 1
C C8 0.2437(4) 0.30333(11) 0.5112(3) 0.0327(7) Uani d . 1
Co Co1 0.44625(5) 0.313270(15) 0.15051(4) 0.03194(13) Uani d . 1
N N9 0.2527(3) 0.33083(9) 0.2003(3) 0.0327(6) Uani d . 1
H H9C 0.1911 0.3071 0.1969 0.039 Uiso calc R 1
H H9D 0.2616 0.3408 0.2766 0.039 Uiso calc R 1
C C9 0.1923(4) 0.36582(11) 0.1216(3) 0.0349(8) Uani d . 1
H H9A 0.2359 0.3943 0.1464 0.042 Uiso d R 1
H H9B 0.0854 0.3678 0.1250 0.042 Uiso d R 1
C C10 0.2286(4) 0.35532(12) 0.0022(3) 0.0323(7) Uani d . 1
H H10A 0.2033 0.3802 -0.0510 0.039 Uiso calc R 1
H H10B 0.1731 0.3293 -0.0271 0.039 Uiso calc R 1
N N10 0.3897(3) 0.34622(9) 0.0052(3) 0.0350(7) Uani d . 1
H H10C 0.4406 0.3721 0.0044 0.042 Uiso calc R 1
H H10D 0.4105 0.3301 -0.0596 0.042 Uiso calc R 1
N N11 0.3701(3) 0.25818(9) 0.0810(3) 0.0345(7) Uani d . 1
H H11C 0.2706 0.2601 0.0678 0.041 Uiso calc R 1
H H11D 0.4087 0.2537 0.0097 0.041 Uiso calc R 1
C C11 0.4077(4) 0.21994(11) 0.1607(3) 0.0327(7) Uani d . 1
H H11A 0.5070 0.2091 0.1497 0.039 Uiso calc R 1
H H11B 0.3375 0.1957 0.1457 0.039 Uiso calc R 1
C C12 0.3977(4) 0.23912(11) 0.2871(3) 0.0324(7) Uani d . 1
H H12A 0.2948 0.2453 0.3011 0.039 Uiso calc R 1
H H12B 0.4361 0.2177 0.3466 0.039 Uiso calc R 1
N N12 0.4821(3) 0.27916(9) 0.2972(2) 0.0304(6) Uani d . 1
H H12C 0.5796 0.2726 0.3091 0.036 Uiso calc R 1
H H12D 0.4554 0.2953 0.3603 0.036 Uiso calc R 1
N N13 0.6390(3) 0.29952(9) 0.1000(2) 0.0300(6) Uani d . 1
H H13C 0.6599 0.2706 0.1156 0.036 Uiso calc R 1
H H13D 0.6395 0.3037 0.0201 0.036 Uiso calc R 1
C C13 0.7505(4) 0.32704(10) 0.1603(3) 0.0333(8) Uani d . 1
H H13A 0.8376 0.3286 0.1145 0.040 Uiso calc R 1
H H13B 0.7797 0.3150 0.2391 0.040 Uiso calc R 1
C C14 0.6848(4) 0.37129(11) 0.1710(3) 0.0351(8) Uani d . 1
H H14A 0.7492 0.3900 0.2230 0.042 Uiso calc R 1
H H14B 0.6716 0.3854 0.0928 0.042 Uiso calc R 1
N N14 0.5431(3) 0.36574(9) 0.2211(3) 0.0345(7) Uani d . 1
H H14C 0.4861 0.3901 0.2053 0.041 Uiso calc R 1
H H14D 0.5563 0.3625 0.3014 0.041 Uiso calc R 1
Co Co2 0.9953(18) 0.5039(4) 0.4938(14) 0.0293(10) Uani d PD 0.50
N N15 0.8779(19) 0.4547(8) 0.5513(12) 0.029(3) Uani d PD 0.50
H H15A 0.9260 0.4286 0.5442 0.035 Uiso calc PR 0.50
H H15B 0.8607 0.4588 0.6290 0.035 Uiso calc PR 0.50
C C15 0.7350(7) 0.4548(2) 0.4745(6) 0.0330(15) Uani d PDU 0.50
H H15C 0.7487 0.4396 0.3994 0.040 Uiso calc PR 0.50
H H15D 0.6595 0.4389 0.5151 0.040 Uiso calc PR 0.50
C C16 0.6874(8) 0.5000(2) 0.4509(7) 0.0376(16) Uani d PDU 0.50
H H16A 0.6584 0.5139 0.5241 0.045 Uiso calc PR 0.50
H H16B 0.6027 0.5003 0.3924 0.045 Uiso calc PR 0.50
N N16 0.8157(18) 0.5252(7) 0.4031(15) 0.037(3) Uani d PD 0.50
H H16C 0.8045 0.5548 0.4136 0.044 Uiso calc PR 0.50
H H16D 0.8208 0.5197 0.3242 0.044 Uiso calc PR 0.50
N N17 1.0281(19) 0.4680(8) 0.3505(16) 0.031(3) Uani d PD 0.50
H H17A 1.0698 0.4407 0.3802 0.037 Uiso d PR 0.50
H H17B 0.9572 0.4652 0.3117 0.037 Uiso d PR 0.50
C C17 1.1534(9) 0.4942(2) 0.3021(6) 0.0366(16) Uani d PDU 0.50
H H17C 1.2463 0.4872 0.3471 0.044 Uiso calc PR 0.50
H H17D 1.1628 0.4866 0.2186 0.044 Uiso calc PR 0.50
C C18 1.1218(8) 0.5402(2) 0.3126(6) 0.0364(16) Uani d PDU 0.50
H H18A 1.0262 0.5469 0.2711 0.044 Uiso calc PR 0.50
H H18B 1.1969 0.5577 0.2759 0.044 Uiso calc PR 0.50
N N18 1.119(2) 0.5524(8) 0.4429(15) 0.046(6) Uani d PD 0.50
H H18C 1.0773 0.5793 0.4531 0.055 Uiso calc PR 0.50
H H18D 1.2108 0.5518 0.4810 0.055 Uiso calc PR 0.50
N N19 1.1687(17) 0.4768(7) 0.5739(13) 0.033(4) Uani d PD 0.50
H H19A 1.1711 0.4470 0.5628 0.040 Uiso calc PR 0.50
H H19B 1.2538 0.4892 0.5523 0.040 Uiso calc PR 0.50
C C19 1.1358(9) 0.4890(2) 0.6990(8) 0.045(2) Uani d PDU 0.50
H H19C 1.0650 0.4676 0.7262 0.054 Uiso calc PR 0.50
H H19D 1.2267 0.4858 0.7502 0.054 Uiso calc PR 0.50
C C20 1.0790(9) 0.5325(2) 0.7165(8) 0.047(2) Uani d PDU 0.50
H H20A 1.1496 0.5551 0.6956 0.057 Uiso calc PR 0.50
H H20B 1.0564 0.5368 0.7993 0.057 Uiso calc PR 0.50
N N20 0.9413(19) 0.5345(9) 0.6346(16) 0.032(4) Uani d PD 0.50
H H20C 0.9271 0.5615 0.6229 0.038 Uiso d PR 0.50
H H20D 0.8796 0.5215 0.6781 0.038 Uiso d PR 0.50
O O1 0.9811(9) 0.5154(2) 0.0352(6) 0.055(2) Uani d P 0.40
H H1A 1.0629 0.5055 0.0173 0.066 Uiso d PR 0.40
H H1B 0.9246 0.5179 -0.0268 0.066 Uiso d PR 0.40
O O2 0.0345(9) 0.6253(3) 0.6065(6) 0.0315(17) Uani d P 0.30
H H2A 0.0124 0.6518 0.5917 0.038 Uiso d PR 0.30
H H2B -0.0393 0.6092 0.5896 0.038 Uiso d PR 0.30
O O3 0.4984(11) 0.4328(3) 0.9766(8) 0.048(2) Uani d P 0.30
H H3D 0.4504 0.4525 0.9384 0.058 Uiso d PR 0.30
H H3C 0.5859 0.4412 0.9908 0.058 Uiso d PR 0.30

loop_
_atom_site_aniso_label
_atom_site_aniso_U_11
_atom_site_aniso_U_22
_atom_site_aniso_U_33
_atom_site_aniso_U_12
_atom_site_aniso_U_13
_atom_site_aniso_U_23
Mo1 0.03407(18) 0.02993(16) 0.03468(17) -0.00118(12) -0.00121(12) 0.00009(12)
C1 0.0324(19) 0.0422(19) 0.0274(17) -0.0018(15) 0.0042(14) -0.0041(15)
N1 0.0323(16) 0.0348(15) 0.0314(15) -0.0073(12) 0.0012(13) 0.0006(12)
C2 0.042(2) 0.0281(16) 0.0366(19) -0.0046(14) 0.0066(16) 0.0034(15)
N2 0.0466(19) 0.0355(15) 0.0317(16) 0.0061(13) 0.0142(14) 0.0055(13)
C3 0.043(2) 0.0377(19) 0.0322(19) -0.0108(16) -0.0009(16) -0.0008(15)
N3 0.0393(18) 0.0302(16) 0.0505(19) -0.0123(13) -0.0100(14) -0.0040(14)
C4 0.037(2) 0.0283(16) 0.0288(17) 0.0002(14) 0.0031(14) 0.0001(14)
N4 0.0437(19) 0.0296(14) 0.0425(18) 0.0004(13) 0.0057(14) -0.0006(13)
C5 0.0323(19) 0.0338(17) 0.0343(19) 0.0010(14) 0.0029(15) -0.0022(15)
N5 0.0345(17) 0.0517(18) 0.0333(16) 0.0051(14) 0.0015(14) 0.0048(14)
C6 0.0351(19) 0.0343(17) 0.0282(17) -0.0028(15) -0.0027(14) -0.0049(15)
N6 0.0363(17) 0.0363(15) 0.0290(15) -0.0033(13) -0.0023(12) -0.0003(13)
C7 0.0355(19) 0.0335(18) 0.0284(17) -0.0013(14) -0.0022(14) 0.0047(14)
N7 0.0304(16) 0.0426(17) 0.0325(16) 0.0137(13) -0.0092(12) -0.0091(13)
N8 0.0246(14) 0.0328(14) 0.0336(15) -0.0002(11) -0.0044(12) -0.0045(12)
C8 0.0338(19) 0.0347(17) 0.0297(17) 0.0036(14) 0.0041(14) -0.0001(14)
Co1 0.0350(3) 0.0350(2) 0.0252(2) -0.00011(19) -0.00237(18) -0.00180(19)
N9 0.0306(16) 0.0331(14) 0.0340(15) 0.0076(12) 0.0004(12) 0.0029(12)
C9 0.0355(19) 0.0327(17) 0.0363(19) 0.0052(15) 0.0015(15) -0.0089(15)
C10 0.0300(18) 0.0378(18) 0.0282(18) 0.0065(14) -0.0040(13) -0.0036(14)
N10 0.0396(17) 0.0286(14) 0.0366(16) 0.0045(12) 0.0016(13) 0.0021(12)
N11 0.0402(18) 0.0293(14) 0.0327(15) -0.0047(12) -0.0059(12) -0.0090(12)
C11 0.0361(19) 0.0322(16) 0.0288(17) -0.0001(14) -0.0046(14) 0.0002(14)
C12 0.0277(18) 0.0329(17) 0.0354(18) 0.0018(13) -0.0069(14) 0.0068(14)
N12 0.0320(15) 0.0283(13) 0.0295(14) 0.0054(11) -0.0066(11) 0.0006(12)
N13 0.0299(15) 0.0325(14) 0.0272(14) 0.0038(11) -0.0016(11) 0.0003(12)
C13 0.0350(19) 0.0296(16) 0.0343(18) -0.0158(14) -0.0041(14) 0.0134(14)
C14 0.037(2) 0.0371(18) 0.0306(18) -0.0040(15) -0.0026(15) 0.0032(15)
N14 0.0287(16) 0.0349(15) 0.0392(17) 0.0006(12) -0.0018(13) 0.0020(13)
Co2 0.0417(17) 0.014(3) 0.033(3) -0.001(2) 0.0104(15) 0.007(2)
N15 0.033(7) 0.021(7) 0.034(6) -0.008(4) 0.013(5) -0.007(4)
C15 0.033(4) 0.027(3) 0.041(4) -0.007(3) 0.019(3) -0.008(3)
C16 0.033(4) 0.036(4) 0.043(4) 0.001(3) -0.005(3) -0.003(3)
N16 0.051(7) 0.032(5) 0.025(6) 0.000(4) -0.004(5) 0.004(5)
N17 0.015(7) 0.033(6) 0.042(6) 0.002(5) -0.011(5) -0.014(5)
C17 0.047(4) 0.033(4) 0.031(4) -0.001(3) 0.012(3) 0.002(3)
C18 0.027(4) 0.039(4) 0.042(4) -0.010(3) -0.002(3) 0.011(3)
N18 0.039(8) 0.025(7) 0.078(11) -0.012(4) 0.029(7) -0.019(6)
N19 0.037(6) 0.035(6) 0.028(7) -0.008(4) -0.003(4) 0.010(4)
C19 0.040(4) 0.025(3) 0.067(6) 0.002(3) -0.014(4) 0.006(4)
C20 0.039(5) 0.042(4) 0.063(5) 0.015(3) 0.014(4) 0.014(4)
N20 0.018(7) 0.033(4) 0.042(6) 0.010(5) -0.010(5) -0.004(4)
O1 0.058(5) 0.056(4) 0.048(4) -0.020(4) -0.016(4) 0.013(3)
O2 0.033(4) 0.037(4) 0.024(4) -0.004(3) 0.003(3) 0.013(3)
O3 0.055(6) 0.041(5) 0.049(5) -0.010(4) 0.011(4) 0.009(4)

loop_
_atom_type_symbol
_atom_type_description
_atom_type_scat_dispersion_real
_atom_type_scat_dispersion_imag
_atom_type_scat_source
C C 0.0033 0.0016 'International Tables Vol C Tables 4.2.6.8 and 6.1.1.4'
H H 0.0000 0.0000 'International Tables Vol C Tables 4.2.6.8 and 6.1.1.4'
N N 0.0061 0.0033 'International Tables Vol C Tables 4.2.6.8 and 6.1.1.4'
O O 0.0106 0.0060 'International Tables Vol C Tables 4.2.6.8 and 6.1.1.4'
Co Co 0.3494 0.9721 'International Tables Vol C Tables 4.2.6.8 and 6.1.1.4'
Mo Mo -1.6832 0.6857 'International Tables Vol C Tables 4.2.6.8 and 6.1.1.4'

loop_
_geom_angle_atom_site_label_1
_geom_angle_atom_site_label_2
_geom_angle_atom_site_label_3
_geom_angle
C2 Mo1 C8 72.86(13)
C2 Mo1 C4 78.12(14)
C8 Mo1 C4 79.35(13)
C2 Mo1 C5 139.82(14)
C8 Mo1 C5 146.29(13)
C4 Mo1 C5 110.56(13)
C2 Mo1 C6 141.99(14)
C8 Mo1 C6 79.84(13)
C4 Mo1 C6 71.15(13)
C5 Mo1 C6 73.77(13)
C2 Mo1 C3 74.81(13)
C8 Mo1 C3 141.97(14)
C4 Mo1 C3 74.87(14)
C5 Mo1 C3 70.36(14)
C6 Mo1 C3 116.44(13)
C2 Mo1 C7 121.95(13)
C8 Mo1 C7 76.28(13)
C4 Mo1 C7 140.82(13)
C5 Mo1 C7 76.81(13)
C6 Mo1 C7 74.67(13)
C3 Mo1 C7 139.42(14)
C2 Mo1 C1 71.62(14)
C8 Mo1 C1 107.49(13)
C4 Mo1 C1 144.87(13)
C5 Mo1 C1 83.18(13)
C6 Mo1 C1 143.45(14)
C3 Mo1 C1 80.26(14)
C7 Mo1 C1 72.66(13)
N1 C1 Mo1 178.5(3)
N2 C2 Mo1 175.7(3)
N3 C3 Mo1 178.9(4)
N4 C4 Mo1 176.5(3)
N5 C5 Mo1 179.1(3)
N6 C6 Mo1 175.8(3)
N7 C7 Mo1 178.7(3)
N8 C8 Mo1 175.3(3)
N13 Co1 N11 90.15(13)
N13 Co1 N10 93.03(12)
N11 Co1 N10 91.88(12)
N13 Co1 N14 84.34(12)
N11 Co1 N14 174.03(13)
N10 Co1 N14 90.71(13)
N13 Co1 N12 92.07(12)
N11 Co1 N12 85.60(12)
N10 Co1 N12 174.32(13)
N14 Co1 N12 92.28(12)
N13 Co1 N9 176.73(12)
N11 Co1 N9 92.57(13)
N10 Co1 N9 85.07(12)
N14 Co1 N9 93.01(12)
N12 Co1 N9 89.96(12)
C9 N9 Co1 109.2(2)
C9 N9 H9C 109.8
Co1 N9 H9C 109.8
C9 N9 H9D 109.8
Co1 N9 H9D 109.8
H9C N9 H9D 108.3
C10 C9 N9 107.8(3)
C10 C9 H9A 110.1
N9 C9 H9A 109.5
C10 C9 H9B 110.2
N9 C9 H9B 110.7
H9A C9 H9B 108.6
C9 C10 N10 108.1(3)
C9 C10 H10A 110.1
N10 C10 H10A 110.1
C9 C10 H10B 110.1
N10 C10 H10B 110.1
H10A C10 H10B 108.4
C10 N10 Co1 108.2(2)
C10 N10 H10C 110.1
Co1 N10 H10C 110.1
C10 N10 H10D 110.1
Co1 N10 H10D 110.1
H10C N10 H10D 108.4
C11 N11 Co1 111.1(2)
C11 N11 H11C 109.4
Co1 N11 H11C 109.4
C11 N11 H11D 109.4
Co1 N11 H11D 109.4
H11C N11 H11D 108.0
N11 C11 C12 103.9(3)
N11 C11 H11A 111.0
C12 C11 H11A 111.0
N11 C11 H11B 111.0
C12 C11 H11B 111.0
H11A C11 H11B 109.0
N12 C12 C11 108.8(3)
N12 C12 H12A 109.9
C11 C12 H12A 109.9
N12 C12 H12B 109.9
C11 C12 H12B 109.9
H12A C12 H12B 108.3
C12 N12 Co1 108.7(2)
C12 N12 H12C 109.9
Co1 N12 H12C 109.9
C12 N12 H12D 109.9
Co1 N12 H12D 109.9
H12C N12 H12D 108.3
C13 N13 Co1 111.2(2)
C13 N13 H13C 109.4
Co1 N13 H13C 109.4
C13 N13 H13D 109.4
Co1 N13 H13D 109.4
H13C N13 H13D 108.0
N13 C13 C14 106.6(3)
N13 C13 H13A 110.4
C14 C13 H13A 110.4
N13 C13 H13B 110.4
C14 C13 H13B 110.4
H13A C13 H13B 108.6
N14 C14 C13 107.7(3)
N14 C14 H14A 110.2
C13 C14 H14A 110.2
N14 C14 H14B 110.2
C13 C14 H14B 110.2
H14A C14 H14B 108.5
C14 N14 Co1 108.8(2)
C14 N14 H14C 109.9
Co1 N14 H14C 109.9
C14 N14 H14D 109.9
Co1 N14 H14D 109.9
H14C N14 H14D 108.3
N20 Co2 N19 93.8(10)
N20 Co2 N18 94.0(9)
N19 Co2 N18 89.1(13)
N20 Co2 N15 85.0(12)
N19 Co2 N15 88.3(8)
N18 Co2 N15 177.2(13)
N20 Co2 N16 91.1(8)
N19 Co2 N16 173.6(15)
N18 Co2 N16 94.5(8)
N15 Co2 N16 88.1(12)
N20 Co2 N17 172.8(15)
N19 Co2 N17 89.0(8)
N18 Co2 N17 92.6(11)
N15 Co2 N17 88.4(8)
N16 Co2 N17 85.6(11)
C15 N15 Co2 106.0(12)
C15 N15 H15A 110.5
Co2 N15 H15A 110.5
C15 N15 H15B 110.5
Co2 N15 H15B 110.5
H15A N15 H15B 108.7
C16 C15 N15 109.8(10)
C16 C15 H15C 109.7
N15 C15 H15C 109.7
C16 C15 H15D 109.7
N15 C15 H15D 109.7
H15C C15 H15D 108.2
C15 C16 N16 108.0(9)
C15 C16 H16A 110.1
N16 C16 H16A 110.1
C15 C16 H16B 110.1
N16 C16 H16B 110.1
H16A C16 H16B 108.4
C16 N16 Co2 106.4(12)
C16 N16 H16C 110.4
Co2 N16 H16C 110.4
C16 N16 H16D 110.4
Co2 N16 H16D 110.4
H16C N16 H16D 108.6
C17 N17 Co2 99.6(12)
C17 N17 H17A 106.5
Co2 N17 H17A 105.3
C17 N17 H17B 118.8
Co2 N17 H17B 111.0
H17A N17 H17B 113.9
C18 C17 N17 108.5(10)
C18 C17 H17C 110.0
N17 C17 H17C 110.0
C18 C17 H17D 110.0
N17 C17 H17D 110.0
H17C C17 H17D 108.4
C17 C18 N18 109.5(11)
C17 C18 H18A 109.8
N18 C18 H18A 109.8
C17 C18 H18B 109.8
N18 C18 H18B 109.8
H18A C18 H18B 108.2
C18 N18 Co2 98.7(12)
C18 N18 H18C 112.0
Co2 N18 H18C 112.0
C18 N18 H18D 112.0
Co2 N18 H18D 112.0
H18C N18 H18D 109.7
C19 N19 Co2 97.0(10)
C19 N19 H19A 112.4
Co2 N19 H19A 112.4
C19 N19 H19B 112.4
Co2 N19 H19B 112.4
H19A N19 H19B 109.9
C20 C19 N19 116.9(10)
C20 C19 H19C 108.1
N19 C19 H19C 108.1
C20 C19 H19D 108.1
N19 C19 H19D 108.1
H19C C19 H19D 107.3
C19 C20 N20 104.3(12)
C19 C20 H20A 110.9
N20 C20 H20A 110.9
C19 C20 H20B 110.9
N20 C20 H20B 110.9
H20A C20 H20B 108.9
C20 N20 Co2 103.6(13)
C20 N20 H20C 104.4
Co2 N20 H20C 112.5
C20 N20 H20D 100.3
Co2 N20 H20D 117.6
H20C N20 H20D 115.6
H1A O1 H1B 109.5
H2A O2 H2B 109.5
H3D O3 H3C 109.5

loop_
_geom_bond_atom_site_label_1
_geom_bond_atom_site_label_2
_geom_bond_site_symmetry_2
_geom_bond_distance
Mo1 C2 . 2.128(4)
Mo1 C8 . 2.142(4)
Mo1 C4 . 2.150(4)
Mo1 C5 . 2.151(4)
Mo1 C6 . 2.155(4)
Mo1 C3 . 2.164(4)
Mo1 C7 . 2.172(3)
Mo1 C1 . 2.179(4)
C1 N1 . 1.095(5)
C2 N2 . 1.204(5)
C3 N3 . 1.119(4)
C4 N4 . 1.151(5)
C5 N5 . 1.137(5)
C6 N6 . 1.173(5)
C7 N7 . 1.140(4)
N8 C8 . 1.163(4)
Co1 N13 . 1.952(3)
Co1 N11 . 1.968(3)
Co1 N10 . 1.976(3)
Co1 N14 . 1.977(3)
Co1 N12 . 1.978(3)
Co1 N9 . 1.983(3)
N9 C9 . 1.478(4)
N9 H9C . 0.9200
N9 H9D . 0.9200
C9 C10 . 1.460(5)
C9 H9A . 0.9900
C9 H9B . 0.9900
C10 N10 . 1.507(4)
C10 H10A . 0.9900
C10 H10B . 0.9900
N10 H10C . 0.9200
N10 H10D . 0.9200
N11 C11 . 1.505(4)
N11 H11C . 0.9200
N11 H11D . 0.9200
C11 C12 . 1.565(5)
C11 H11A . 0.9900
C11 H11B . 0.9900
C12 N12 . 1.450(4)
C12 H12A . 0.9900
C12 H12B . 0.9900
N12 H12C . 0.9200
N12 H12D . 0.9200
N13 C13 . 1.460(4)
N13 H13C . 0.9200
N13 H13D . 0.9200
C13 C14 . 1.489(5)
C13 H13A . 0.9900
C13 H13B . 0.9900
C14 N14 . 1.472(5)
C14 H14A . 0.9900
C14 H14B . 0.9900
N14 H14C . 0.9200
N14 H14D . 0.9200
Co2 Co2 3_766 0.290(16)
Co2 N20 . 1.95(2)
Co2 N19 . 1.966(12)
Co2 N18 . 1.98(2)
Co2 N15 . 1.990(18)
Co2 N16 . 1.994(15)
Co2 N17 . 2.010(19)
N15 C15 . 1.528(17)
N15 H15A . 0.9200
N15 H15B . 0.9200
C15 C16 . 1.468(8)
C15 H15C . 0.9900
C15 H15D . 0.9900
C16 N16 . 1.542(17)
C16 H16A . 0.9900
C16 H16B . 0.9900
N16 H16C . 0.9200
N16 H16D . 0.9200
N17 C17 . 1.540(18)
N17 H17A . 0.968
N17 H17B . 0.767
C17 C18 . 1.441(9)
C17 H17C . 0.9900
C17 H17D . 0.9900
C18 N18 . 1.534(16)
C18 H18A . 0.9900
C18 H18B . 0.9900
N18 H18C . 0.9200
N18 H18D . 0.9200
N19 C19 . 1.526(12)
N19 H19A . 0.9200
N19 H19B . 0.9200
C19 C20 . 1.445(8)
C19 H19C . 0.9900
C19 H19D . 0.9900
C20 N20 . 1.522(11)
C20 H20A . 0.9900
C20 H20B . 0.9900
N20 H20C . 0.845
N20 H20D . 0.876
O1 O1 3_765 1.299(16)
O1 H1A . 0.85
O1 H1B . 0.85
O2 H2A . 0.85
O2 H2B . 0.85
O3 H3D . 0.85
O3 H3C . 0.85

loop_
_geom_hbond_atom_site_label_D
_geom_hbond_atom_site_label_H
_geom_hbond_atom_site_label_A
_geom_hbond_site_symmetry_A
_geom_hbond_distance_DH
_geom_hbond_distance_HA
_geom_hbond_distance_DA
_geom_hbond_angle_DHA
N9 H9C N7 4_565 0.92 2.24 3.064(4) 148
N11 H11C N7 4_565 0.92 2.09 2.985(4) 165
N12 H12C N6 4_665 0.92 2.10 2.955(4) 154
N13 H13C N8 4_665 0.92 2.55 3.138(4) 122
N9 H9D N2 . 0.92 2.32 3.117(4) 145
N14 H14D N1 . 0.92 2.28 3.130(5) 154
N10 H10C O3 1_554 0.92 1.96 2.856(10) 164
N10 H10D N5 1_554 0.92 2.49 3.125(5) 126
N11 H11D N6 1_554 0.92 2.58 3.163(4) 122
N13 H13D N5 1_554 0.92 2.11 3.012(4) 167
N16 H16C N4 3_666 0.92 2.52 3.19(2) 130
N17 H17A N2 1_655 0.97 2.49 3.29(2) 140
N20 H20C N2 3_666 0.85 2.44 3.02(2) 127
O2 H2A N8 3_566 0.85(14) 2.41(14) 3.207(9) 156(12)
O2 H2B N2 3_566 0.85(15) 2.50(15) 3.245(9) 147(12)
